data_7703002
loop_
_publ_author_name
'Lugosan, Adriana'
'Cundari, Thomas'
'Fleming, Kristin'
'Dickie, Diane A.'
'Zeller, Matthias'
'Ghannam, Jack'
'Lee, Wei-Tsung'

_publ_section_title
;
 Synthesis, characterization, DFT calculations, and reactivity study of a
 nitrido-bridged dimeric vanadium(iv) complex.
;
_journal_issue 4
_journal_name_full 'Dalton transactions (Cambridge, England : 2003)'
_journal_page_first 1200
_journal_page_last 1206
_journal_paper_doi 10.1039/c9dt04544a
_journal_volume 49
_journal_year 2020
_chemical_formula_moiety 'C32 H40 Cl2 N5 V, C7 H8'
_chemical_formula_sum 'C39 H48 Cl2 N5 V'
_chemical_formula_weight 708.66
_space_group_crystal_system monoclinic
_space_group_IT_number 14
_space_group_name_Hall '-P 2ybc'
_space_group_name_H-M_alt 'P 1 21/c 1'
_atom_sites_solution_hydrogens geom
_atom_sites_solution_primary direct
_atom_sites_solution_secondary difmap
_audit_creation_method SHELXL-2018/3
_audit_update_record
;
2019-03-27 deposited with the CCDC.	2019-12-18 downloaded from the CCDC.
;
_cell_angle_alpha 90
_cell_angle_beta 95.6135(16)
_cell_angle_gamma 90
_cell_formula_units_Z 4
_cell_length_a 11.5972(2)
_cell_length_b 14.7064(3)
_cell_length_c 21.9685(5)
_cell_measurement_reflns_used 54489
_cell_measurement_temperature 100(2)
_cell_measurement_theta_max 72.256
_cell_measurement_theta_min 6.091
_cell_volume 3728.83(13)
_computing_cell_refinement 'HKL3000 (Otwinowski & Minor, 1997)'
_computing_data_collection 'CrystalClear-SM Expert 2.1 b32 (Rigaku, 2014)'
_computing_data_reduction 'HKL3000 (Otwinowski & Minor, 1997)'
_computing_structure_refinement
;  
SHELXL-2014/7 (Sheldrick, 2014), 
SHELXLE Rev714 (H\"ubschle et al., 2011)
;
_computing_structure_solution 'SHELXS-97 (Sheldrick, 2008)'
_diffrn_ambient_temperature 100(2)
_diffrn_measured_fraction_theta_full 0.995
_diffrn_measured_fraction_theta_max 0.978
_diffrn_measurement_device_type 'Rigaku Rapid II curved image plate diffractometer'
_diffrn_measurement_method 'omega scans'
_diffrn_radiation_monochromator 'laterally graded multilayer (Goebel) mirror'
_diffrn_radiation_type CuK\a
_diffrn_radiation_wavelength 1.54178
_diffrn_reflns_av_R_equivalents 0.0372
_diffrn_reflns_av_unetI/netI 0.0182
_diffrn_reflns_Laue_measured_fraction_full 0.995
_diffrn_reflns_Laue_measured_fraction_max 0.978
_diffrn_reflns_limit_h_max 14
_diffrn_reflns_limit_h_min -14
_diffrn_reflns_limit_k_max 18
_diffrn_reflns_limit_k_min -18
_diffrn_reflns_limit_l_max 26
_diffrn_reflns_limit_l_min -26
_diffrn_reflns_number 54489
_diffrn_reflns_point_group_measured_fraction_full 0.995
_diffrn_reflns_point_group_measured_fraction_max 0.978
_diffrn_reflns_theta_full 67.679
_diffrn_reflns_theta_max 72.256
_diffrn_reflns_theta_min 6.091
_diffrn_source 'microfocus X-ray tube'
_exptl_absorpt_coefficient_mu 3.796
_exptl_absorpt_correction_T_max 0.582
_exptl_absorpt_correction_T_min 0.441
_exptl_absorpt_correction_type multi-scan
_exptl_absorpt_process_details 'SCALEPACK (Otwinowski & Minor, 1997)'
_exptl_crystal_colour red
_exptl_crystal_density_diffrn 1.262
_exptl_crystal_description plate
_exptl_crystal_F_000 1496
_exptl_crystal_size_max 0.220
_exptl_crystal_size_mid 0.210
_exptl_crystal_size_min 0.160
_refine_diff_density_max 0.475
_refine_diff_density_min -0.481
_refine_diff_density_rms 0.052
_refine_ls_extinction_coef 0.00115(12)
_refine_ls_extinction_expression Fc^*^=kFc[1+0.001xFc^2^\l^3^/sin(2\q)]^-1/4^
_refine_ls_extinction_method 'SHELXL-2018/3 (Sheldrick 2018)'
_refine_ls_goodness_of_fit_ref 1.067
_refine_ls_hydrogen_treatment constr
_refine_ls_matrix_type full
_refine_ls_number_parameters 501
_refine_ls_number_reflns 7200
_refine_ls_number_restraints 219
_refine_ls_restrained_S_all 1.052
_refine_ls_R_factor_all 0.0380
_refine_ls_R_factor_gt 0.0361
_refine_ls_shift/su_max 0.000
_refine_ls_shift/su_mean 0.000
_refine_ls_structure_factor_coef Fsqd
_refine_ls_weighting_details 'w=1/[\s^2^(Fo^2^)+(0.0481P)^2^+2.7433P] where P=(Fo^2^+2Fc^2^)/3'
_refine_ls_weighting_scheme calc
_refine_ls_wR_factor_gt 0.0943
_refine_ls_wR_factor_ref 0.0958
_reflns_Friedel_coverage 0.000
_reflns_number_gt 6843
_reflns_number_total 7200
_reflns_threshold_expression 'I > 2\s(I)'
_cod_data_source_file c9dt04544a2.cif
_cod_data_source_block JG-V
_cod_depositor_comments 'Adding full bibliography for 7702999--7703002.cif.'
_cod_original_sg_symbol_H-M 'P 21/c'
_cod_database_code 7703002
_shelx_shelxl_version_number 2018/3
_shelx_space_group_comment
;
The symmetry employed for this shelxl refinement is uniquely defined
by the following loop, which should always be used as a source of
symmetry information in preference to the above space-group names.
They are only intended as comments.
;
_shelx_estimated_absorpt_t_min 0.489
_shelx_estimated_absorpt_t_max 0.582

loop_
_space_group_symop_operation_xyz
'x, y, z'
'-x, y+1/2, -z+1/2'
'-x, -y, -z'
'x, -y-1/2, z-1/2'

loop_
_atom_site_label
_atom_site_type_symbol
_atom_site_fract_x
_atom_site_fract_y
_atom_site_fract_z
_atom_site_U_iso_or_equiv
_atom_site_adp_type
_atom_site_occupancy
_atom_site_site_symmetry_order
_atom_site_calc_flag
_atom_site_refinement_flags_posn
_atom_site_refinement_flags_adp
_atom_site_refinement_flags_occupancy
_atom_site_disorder_assembly
_atom_site_disorder_group
C1 C 0.35876(15) 0.24717(12) 0.18837(8) 0.0202(3) Uani 1 1 d . . . . .
C2 C 0.24410(15) 0.25700(12) 0.21448(8) 0.0214(4) Uani 1 1 d . . . . .
H2 H 0.226645 0.323307 0.217796 0.026 Uiso 1 1 calc R U . . .
C3 C 0.24947(17) 0.21542(14) 0.27837(9) 0.0283(4) Uani 1 1 d . . . . .
H3A H 0.175186 0.224690 0.295227 0.042 Uiso 1 1 calc R U . . .
H3B H 0.311375 0.244735 0.304956 0.042 Uiso 1 1 calc R U . . .
H3C H 0.265307 0.150127 0.275935 0.042 Uiso 1 1 calc R U . . .
C4 C 0.14752(15) 0.21312(13) 0.17141(9) 0.0255(4) Uani 1 1 d . . . . .
H4A H 0.144225 0.242316 0.131176 0.038 Uiso 1 1 calc R U . . .
H4B H 0.073063 0.220921 0.188360 0.038 Uiso 1 1 calc R U . . .
H4C H 0.163656 0.148132 0.167211 0.038 Uiso 1 1 calc R U . . .
C5 C 0.42473(15) 0.16769(12) 0.18535(8) 0.0234(4) Uani 1 1 d . . . . .
H5 H 0.407793 0.109487 0.200987 0.028 Uiso 1 1 calc R U . . .
C6 C 0.51801(15) 0.19076(12) 0.15546(8) 0.0232(4) Uani 1 1 d . . . . .
H6 H 0.578625 0.151121 0.146260 0.028 Uiso 1 1 calc R U . . .
C7 C 0.58070(14) 0.33198(12) 0.10491(8) 0.0194(3) Uani 1 1 d . . . . .
C8 C 0.66590(15) 0.28788(12) 0.07513(8) 0.0223(4) Uani 1 1 d . . . . .
H8 H 0.674511 0.223953 0.079860 0.027 Uiso 1 1 calc R U . . .
C9 C 0.73932(15) 0.33421(13) 0.03848(8) 0.0228(4) Uani 1 1 d . . . . .
C10 C 0.83501(15) 0.28505(13) 0.00765(8) 0.0250(4) Uani 1 1 d . . . . .
C11 C 0.95008(19) 0.3348(2) 0.02293(16) 0.0680(10) Uani 1 1 d . . . . .
H11A H 1.011343 0.303523 0.003401 0.102 Uiso 1 1 calc R U . . .
H11B H 0.969552 0.335349 0.067354 0.102 Uiso 1 1 calc R U . . .
H11C H 0.943024 0.397469 0.007820 0.102 Uiso 1 1 calc R U . . .
C12 C 0.8050(2) 0.28725(17) -0.06113(9) 0.0399(5) Uani 1 1 d . . . . .
H12A H 0.866497 0.257203 -0.081243 0.060 Uiso 1 1 calc R U . . .
H12B H 0.797701 0.350533 -0.074953 0.060 Uiso 1 1 calc R U . . .
H12C H 0.731503 0.255450 -0.071619 0.060 Uiso 1 1 calc R U . . .
C13 C 0.8504(3) 0.18655(18) 0.02750(12) 0.0571(8) Uani 1 1 d . . . . .
H13A H 0.777446 0.153647 0.017655 0.086 Uiso 1 1 calc R U . . .
H13B H 0.872225 0.183961 0.071695 0.086 Uiso 1 1 calc R U . . .
H13C H 0.911355 0.158468 0.005946 0.086 Uiso 1 1 calc R U . . .
C14 C 0.72407(15) 0.42749(13) 0.03036(8) 0.0227(4) Uani 1 1 d . . . . .
H14 H 0.770285 0.460100 0.004397 0.027 Uiso 1 1 calc R U . . .
C15 C 0.64104(15) 0.47263(12) 0.06039(8) 0.0210(4) Uani 1 1 d . . . . .
C16 C 0.56983(14) 0.42576(12) 0.09840(8) 0.0189(3) Uani 1 1 d . . . . .
C17 C 0.52914(14) 0.57323(12) 0.10732(8) 0.0188(3) Uani 1 1 d . . . . .
C18 C 0.61347(14) 0.56823(12) 0.06545(8) 0.0203(3) Uani 1 1 d . . . . .
C19 C 0.65723(15) 0.64615(12) 0.03998(8) 0.0217(4) Uani 1 1 d . . . . .
H19 H 0.713915 0.641196 0.011728 0.026 Uiso 1 1 calc R U . . .
C20 C 0.61756(14) 0.73137(12) 0.05611(8) 0.0202(3) Uani 1 1 d . . . . .
C21 C 0.66552(16) 0.82057(12) 0.03195(8) 0.0240(4) Uani 1 1 d . . . . .
C22 C 0.73109(17) 0.80331(13) -0.02394(9) 0.0288(4) Uani 1 1 d . . . . .
H22A H 0.679669 0.773189 -0.055810 0.043 Uiso 1 1 calc R U . . .
H22B H 0.798183 0.764315 -0.012346 0.043 Uiso 1 1 calc R U . . .
H22C H 0.757502 0.861364 -0.039526 0.043 Uiso 1 1 calc R U . . .
C23 C 0.7481(2) 0.86383(16) 0.08211(10) 0.0418(6) Uani 1 1 d . . . . .
H23A H 0.812909 0.822427 0.093256 0.063 Uiso 1 1 calc R U . . .
H23B H 0.706578 0.875593 0.118085 0.063 Uiso 1 1 calc R U . . .
H23C H 0.777668 0.921242 0.067186 0.063 Uiso 1 1 calc R U . . .
C24 C 0.5662(2) 0.88681(15) 0.01269(12) 0.0428(6) Uani 1 1 d . . . . .
H24A H 0.597170 0.940639 -0.006354 0.064 Uiso 1 1 calc R U . . .
H24B H 0.528581 0.905219 0.048806 0.064 Uiso 1 1 calc R U . . .
H24C H 0.509405 0.856834 -0.016651 0.064 Uiso 1 1 calc R U . . .
C25 C 0.53413(14) 0.73543(12) 0.09834(8) 0.0197(3) Uani 1 1 d . . . . .
H25 H 0.506063 0.793283 0.109248 0.024 Uiso 1 1 calc R U . . .
C26 C 0.49102(14) 0.65829(12) 0.12477(8) 0.0185(3) Uani 1 1 d . . . . .
C27 C 0.38127(15) 0.74554(12) 0.19712(8) 0.0210(3) Uani 1 1 d . . . . .
H27 H 0.418708 0.802786 0.195265 0.025 Uiso 1 1 calc R U . . .
C28 C 0.28776(15) 0.72668(12) 0.22813(8) 0.0214(4) Uani 1 1 d . . . . .
H28 H 0.247293 0.767936 0.251646 0.026 Uiso 1 1 calc R U . . .
C29 C 0.26348(14) 0.63440(12) 0.21833(8) 0.0191(3) Uani 1 1 d . . . . .
C30 C 0.16465(15) 0.58268(12) 0.24090(8) 0.0218(4) Uani 1 1 d . . . . .
H30 H 0.173836 0.516757 0.231298 0.026 Uiso 1 1 calc R U . . .
C31 C 0.16392(17) 0.59346(14) 0.30999(9) 0.0300(4) Uani 1 1 d . . . . .
H31A H 0.159955 0.658180 0.320201 0.045 Uiso 1 1 calc R U . . .
H31B H 0.234913 0.567162 0.330654 0.045 Uiso 1 1 calc R U . . .
H31C H 0.096414 0.561954 0.323460 0.045 Uiso 1 1 calc R U . . .
C32 C 0.05105(15) 0.61719(13) 0.20681(10) 0.0290(4) Uani 1 1 d . . . . .
H32A H 0.050414 0.603494 0.163123 0.044 Uiso 1 1 calc R U . . .
H32B H 0.045000 0.683055 0.212460 0.044 Uiso 1 1 calc R U . . .
H32C H -0.014728 0.587017 0.223113 0.044 Uiso 1 1 calc R U . . .
C33 C 0.2670(2) 0.95747(17) 0.13239(12) 0.0365(7) Uani 0.852(5) 1 d D U P A 1
H33A H 0.253794 0.909322 0.101659 0.055 Uiso 0.852(5) 1 calc R U P A 1
H33B H 0.349216 0.958794 0.147776 0.055 Uiso 0.852(5) 1 calc R U P A 1
H33C H 0.244810 1.016269 0.113793 0.055 Uiso 0.852(5) 1 calc R U P A 1
C34 C 0.1953(3) 0.93910(19) 0.18443(15) 0.0277(6) Uani 0.852(5) 1 d D U P A 1
C35 C 0.2412(3) 0.9522(3) 0.24471(16) 0.0269(7) Uani 0.852(5) 1 d D U P A 1
H35 H 0.318108 0.974377 0.252834 0.032 Uiso 0.852(5) 1 calc R U P A 1
C36 C 0.1763(3) 0.9334(4) 0.2934(2) 0.0282(9) Uani 0.852(5) 1 d D U P A 1
H36 H 0.209377 0.941930 0.334284 0.034 Uiso 0.852(5) 1 calc R U P A 1
C37 C 0.0630(4) 0.9020(4) 0.28202(18) 0.0294(9) Uani 0.852(5) 1 d D U P A 1
H37 H 0.017906 0.889997 0.314942 0.035 Uiso 0.852(5) 1 calc R U P A 1
C38 C 0.0168(4) 0.8886(3) 0.22205(18) 0.0309(8) Uani 0.852(5) 1 d D U P A 1
H38 H -0.059939 0.865980 0.213953 0.037 Uiso 0.852(5) 1 calc R U P A 1
C39 C 0.0814(3) 0.9077(2) 0.17395(14) 0.0302(7) Uani 0.852(5) 1 d D U P A 1
H39 H 0.047849 0.899382 0.133129 0.036 Uiso 0.852(5) 1 calc R U P A 1
C33B C 0.0772(15) 0.9510(11) 0.1078(6) 0.045(4) Uani 0.148(5) 1 d D U P A 2
H33D H 0.148144 0.957575 0.087359 0.068 Uiso 0.148(5) 1 calc R U P A 2
H33E H 0.030126 1.006203 0.101329 0.068 Uiso 0.148(5) 1 calc R U P A 2
H33F H 0.032969 0.898600 0.090718 0.068 Uiso 0.148(5) 1 calc R U P A 2
C34B C 0.1080(17) 0.9370(13) 0.1747(7) 0.028(2) Uani 0.148(5) 1 d D U P A 2
C35B C 0.2148(15) 0.9609(12) 0.2024(9) 0.027(2) Uani 0.148(5) 1 d D U P A 2
H35B H 0.272819 0.983332 0.178612 0.032 Uiso 0.148(5) 1 calc R U P A 2
C36B C 0.237(2) 0.9525(18) 0.2645(10) 0.027(3) Uani 0.148(5) 1 d D U P A 2
H36B H 0.312237 0.967583 0.283370 0.032 Uiso 0.148(5) 1 calc R U P A 2
C37B C 0.154(3) 0.923(3) 0.2999(12) 0.028(3) Uani 0.148(5) 1 d D U P A 2
H37B H 0.168562 0.923517 0.343237 0.033 Uiso 0.148(5) 1 calc R U P A 2
C38B C 0.050(3) 0.891(2) 0.2722(11) 0.028(3) Uani 0.148(5) 1 d D U P A 2
H38B H -0.003302 0.860030 0.295234 0.033 Uiso 0.148(5) 1 calc R U P A 2
C39B C 0.024(2) 0.9056(19) 0.2102(11) 0.030(3) Uani 0.148(5) 1 d D U P A 2
H39B H -0.052109 0.893983 0.191681 0.036 Uiso 0.148(5) 1 calc R U P A 2
N1 N 0.41041(12) 0.31609(10) 0.16186(6) 0.0185(3) Uani 1 1 d . . . . .
N2 N 0.50897(12) 0.28058(10) 0.14112(7) 0.0193(3) Uani 1 1 d . . . . .
N3 N 0.49834(12) 0.48645(10) 0.12721(7) 0.0187(3) Uani 1 1 d . . . . .
N4 N 0.41110(12) 0.66778(9) 0.16943(6) 0.0179(3) Uani 1 1 d . . . . .
N5 N 0.33893(11) 0.59818(9) 0.18267(6) 0.0172(3) Uani 1 1 d . . . . .
Cl1 Cl 0.20018(3) 0.44059(3) 0.11041(2) 0.02174(11) Uani 1 1 d . . . . .
Cl2 Cl 0.41578(4) 0.44476(3) 0.27515(2) 0.02211(11) Uani 1 1 d . . . . .
V1 V 0.37014(2) 0.45687(2) 0.17079(2) 0.01616(10) Uani 1 1 d . . . . .

loop_
_atom_site_aniso_label
_atom_site_aniso_U_11
_atom_site_aniso_U_22
_atom_site_aniso_U_33
_atom_site_aniso_U_23
_atom_site_aniso_U_13
_atom_site_aniso_U_12
C1 0.0206(8) 0.0191(8) 0.0204(8) -0.0008(7) -0.0002(6) -0.0016(7)
C2 0.0201(8) 0.0199(8) 0.0241(9) -0.0006(7) 0.0017(7) 0.0005(7)
C3 0.0268(9) 0.0327(10) 0.0252(9) 0.0012(8) 0.0019(7) -0.0007(8)
C4 0.0203(8) 0.0295(10) 0.0264(9) -0.0009(8) 0.0009(7) -0.0030(7)
C5 0.0242(9) 0.0178(8) 0.0278(9) 0.0010(7) 0.0005(7) 0.0010(7)
C6 0.0222(8) 0.0181(8) 0.0290(9) -0.0003(7) -0.0001(7) 0.0036(7)
C7 0.0178(8) 0.0215(8) 0.0185(8) -0.0009(7) -0.0006(6) 0.0014(6)
C8 0.0219(8) 0.0223(9) 0.0222(9) -0.0018(7) 0.0006(7) 0.0056(7)
C9 0.0198(8) 0.0300(10) 0.0185(8) -0.0036(7) 0.0010(7) 0.0065(7)
C10 0.0216(8) 0.0317(10) 0.0216(9) -0.0016(7) 0.0023(7) 0.0095(7)
C11 0.0208(11) 0.080(2) 0.103(2) -0.0503(19) 0.0032(13) 0.0071(12)
C12 0.0451(12) 0.0505(13) 0.0246(10) -0.0037(9) 0.0057(9) 0.0236(11)
C13 0.0752(18) 0.0520(15) 0.0506(15) 0.0213(12) 0.0379(14) 0.0414(14)
C14 0.0198(8) 0.0273(9) 0.0214(9) 0.0015(7) 0.0044(7) 0.0039(7)
C15 0.0182(8) 0.0248(9) 0.0198(9) 0.0007(7) 0.0007(7) 0.0018(7)
C16 0.0159(8) 0.0216(8) 0.0193(8) -0.0020(7) 0.0019(6) 0.0014(6)
C17 0.0156(7) 0.0197(8) 0.0209(8) 0.0000(7) 0.0007(6) 0.0002(6)
C18 0.0167(8) 0.0238(9) 0.0204(9) -0.0001(7) 0.0019(6) 0.0011(7)
C19 0.0188(8) 0.0258(9) 0.0208(9) 0.0012(7) 0.0039(7) 0.0010(7)
C20 0.0200(8) 0.0223(9) 0.0183(8) 0.0021(7) 0.0011(6) -0.0011(7)
C21 0.0262(9) 0.0229(9) 0.0238(9) 0.0027(7) 0.0060(7) -0.0028(7)
C22 0.0343(10) 0.0257(10) 0.0274(10) 0.0037(8) 0.0088(8) -0.0014(8)
C23 0.0582(14) 0.0396(12) 0.0285(11) -0.0041(9) 0.0082(10) -0.0254(11)
C24 0.0422(12) 0.0307(11) 0.0587(15) 0.0178(10) 0.0219(11) 0.0080(9)
C25 0.0188(8) 0.0188(8) 0.0214(8) -0.0009(7) 0.0012(6) -0.0004(6)
C26 0.0157(7) 0.0216(8) 0.0181(8) -0.0018(7) 0.0011(6) 0.0006(6)
C27 0.0228(8) 0.0166(8) 0.0238(9) -0.0026(7) 0.0028(7) 0.0000(7)
C28 0.0220(8) 0.0207(9) 0.0223(9) -0.0024(7) 0.0059(7) 0.0024(7)
C29 0.0166(8) 0.0205(8) 0.0203(8) -0.0019(7) 0.0021(6) 0.0020(6)
C30 0.0185(8) 0.0205(8) 0.0271(9) -0.0036(7) 0.0059(7) -0.0005(7)
C31 0.0311(10) 0.0324(10) 0.0280(10) -0.0041(8) 0.0107(8) -0.0073(8)
C32 0.0188(8) 0.0282(10) 0.0405(11) -0.0016(8) 0.0050(8) 0.0001(7)
C33 0.0454(15) 0.0288(13) 0.0360(15) 0.0000(10) 0.0076(11) -0.0015(10)
C34 0.0338(16) 0.0157(13) 0.0334(16) -0.0009(10) 0.0024(12) 0.0020(10)
C35 0.0274(12) 0.0186(11) 0.035(2) -0.0015(16) 0.0036(15) 0.0001(9)
C36 0.029(2) 0.0230(19) 0.0323(16) -0.0027(13) -0.0009(15) 0.0043(14)
C37 0.0312(19) 0.0232(18) 0.0343(17) -0.0041(13) 0.0061(14) 0.0028(12)
C38 0.0266(12) 0.0251(19) 0.041(2) -0.0017(12) 0.0007(12) 0.0015(11)
C39 0.0326(15) 0.0229(15) 0.0339(13) -0.0032(11) -0.0027(11) 0.0014(11)
C33B 0.053(8) 0.042(8) 0.039(8) -0.011(6) -0.002(7) 0.008(6)
C34B 0.032(4) 0.019(4) 0.033(4) 0.000(4) 0.000(4) 0.001(4)
C35B 0.029(4) 0.019(4) 0.033(5) -0.001(4) 0.004(4) -0.001(4)
C36B 0.030(4) 0.019(4) 0.031(5) -0.002(5) -0.003(4) 0.003(4)
C37B 0.030(5) 0.021(5) 0.033(4) 0.000(4) 0.008(4) 0.001(4)
C38B 0.025(4) 0.022(5) 0.036(5) -0.001(4) 0.000(4) 0.001(4)
C39B 0.029(4) 0.024(5) 0.035(5) -0.002(4) -0.004(4) 0.002(4)
N1 0.0170(6) 0.0178(7) 0.0209(7) -0.0026(6) 0.0019(5) 0.0030(5)
N2 0.0168(7) 0.0182(7) 0.0231(7) -0.0022(6) 0.0029(6) 0.0028(5)
N3 0.0185(7) 0.0163(7) 0.0211(7) -0.0019(6) 0.0009(5) 0.0021(5)
N4 0.0164(6) 0.0168(7) 0.0208(7) -0.0008(5) 0.0028(5) -0.0007(5)
N5 0.0153(6) 0.0164(7) 0.0198(7) -0.0011(5) 0.0025(5) -0.0012(5)
Cl1 0.01823(19) 0.0227(2) 0.0236(2) -0.00040(15) -0.00142(15) -0.00088(15)
Cl2 0.0244(2) 0.0219(2) 0.0198(2) -0.00017(15) 0.00082(16) 0.00117(15)
V1 0.01379(15) 0.01659(16) 0.01813(16) -0.00087(10) 0.00175(11) 0.00004(10)

loop_
_atom_type_symbol
_atom_type_description
_atom_type_scat_dispersion_real
_atom_type_scat_dispersion_imag
_atom_type_scat_source
C C 0.0181 0.0091 'International Tables Vol C Tables 4.2.6.8 and 6.1.1.4'
H H 0.0000 0.0000 'International Tables Vol C Tables 4.2.6.8 and 6.1.1.4'
N N 0.0311 0.0180 'International Tables Vol C Tables 4.2.6.8 and 6.1.1.4'
Cl Cl 0.3639 0.7018 'International Tables Vol C Tables 4.2.6.8 and 6.1.1.4'
V V 0.0687 2.1097 'International Tables Vol C Tables 4.2.6.8 and 6.1.1.4'

loop_
_geom_angle_atom_site_label_1
_geom_angle_atom_site_label_2
_geom_angle_atom_site_label_3
_geom_angle
N1 C1 C5 109.94(15)
N1 C1 C2 122.83(15)
C5 C1 C2 127.19(16)
C1 C2 C3 110.70(15)
C1 C2 C4 110.06(14)
C3 C2 C4 111.09(15)
C1 C2 H2 108.3
C3 C2 H2 108.3
C4 C2 H2 108.3
C2 C3 H3A 109.5
C2 C3 H3B 109.5
H3A C3 H3B 109.5
C2 C3 H3C 109.5
H3A C3 H3C 109.5
H3B C3 H3C 109.5
C2 C4 H4A 109.5
C2 C4 H4B 109.5
H4A C4 H4B 109.5
C2 C4 H4C 109.5
H4A C4 H4C 109.5
H4B C4 H4C 109.5
C6 C5 C1 106.14(16)
C6 C5 H5 126.9
C1 C5 H5 126.9
N2 C6 C5 107.86(15)
N2 C6 H6 126.1
C5 C6 H6 126.1
C16 C7 C8 118.25(16)
C16 C7 N2 122.14(15)
C8 C7 N2 119.61(15)
C7 C8 C9 122.66(17)
C7 C8 H8 118.7
C9 C8 H8 118.7
C14 C9 C8 118.35(16)
C14 C9 C10 119.70(16)
C8 C9 C10 121.95(16)
C12 C10 C13 108.38(18)
C12 C10 C11 108.6(2)
C13 C10 C11 108.6(2)
C12 C10 C9 108.90(15)
C13 C10 C9 113.08(16)
C11 C10 C9 109.28(16)
C10 C11 H11A 109.5
C10 C11 H11B 109.5
H11A C11 H11B 109.5
C10 C11 H11C 109.5
H11A C11 H11C 109.5
H11B C11 H11C 109.5
C10 C12 H12A 109.5
C10 C12 H12B 109.5
H12A C12 H12B 109.5
C10 C12 H12C 109.5
H12A C12 H12C 109.5
H12B C12 H12C 109.5
C10 C13 H13A 109.5
C10 C13 H13B 109.5
H13A C13 H13B 109.5
C10 C13 H13C 109.5
H13A C13 H13C 109.5
H13B C13 H13C 109.5
C15 C14 C9 119.71(17)
C15 C14 H14 120.1
C9 C14 H14 120.1
C14 C15 C16 121.41(17)
C14 C15 C18 132.00(17)
C16 C15 C18 106.40(15)
C7 C16 N3 129.27(16)
C7 C16 C15 119.54(16)
N3 C16 C15 111.14(15)
C26 C17 N3 129.22(15)
C26 C17 C18 119.08(16)
N3 C17 C18 111.67(15)
C19 C18 C17 121.54(16)
C19 C18 C15 132.53(16)
C17 C18 C15 105.86(15)
C18 C19 C20 119.73(16)
C18 C19 H19 120.1
C20 C19 H19 120.1
C19 C20 C25 118.16(16)
C19 C20 C21 122.66(15)
C25 C20 C21 119.12(15)
C23 C21 C22 108.86(16)
C23 C21 C24 109.57(19)
C22 C21 C24 107.63(16)
C23 C21 C20 109.18(15)
C22 C21 C20 111.14(15)
C24 C21 C20 110.42(15)
C21 C22 H22A 109.5
C21 C22 H22B 109.5
H22A C22 H22B 109.5
C21 C22 H22C 109.5
H22A C22 H22C 109.5
H22B C22 H22C 109.5
C21 C23 H23A 109.5
C21 C23 H23B 109.5
H23A C23 H23B 109.5
C21 C23 H23C 109.5
H23A C23 H23C 109.5
H23B C23 H23C 109.5
C21 C24 H24A 109.5
C21 C24 H24B 109.5
H24A C24 H24B 109.5
C21 C24 H24C 109.5
H24A C24 H24C 109.5
H24B C24 H24C 109.5
C26 C25 C20 122.69(16)
C26 C25 H25 118.7
C20 C25 H25 118.7
C25 C26 C17 118.76(15)
C25 C26 N4 119.60(15)
C17 C26 N4 121.63(15)
N4 C27 C28 107.62(15)
N4 C27 H27 126.2
C28 C27 H27 126.2
C27 C28 C29 106.15(15)
C27 C28 H28 126.9
C29 C28 H28 126.9
N5 C29 C28 110.03(15)
N5 C29 C30 123.73(15)
C28 C29 C30 126.17(15)
C29 C30 C31 110.77(14)
C29 C30 C32 108.54(15)
C31 C30 C32 111.24(15)
C29 C30 H30 108.7
C31 C30 H30 108.7
C32 C30 H30 108.7
C30 C31 H31A 109.5
C30 C31 H31B 109.5
H31A C31 H31B 109.5
C30 C31 H31C 109.5
H31A C31 H31C 109.5
H31B C31 H31C 109.5
C30 C32 H32A 109.5
C30 C32 H32B 109.5
H32A C32 H32B 109.5
C30 C32 H32C 109.5
H32A C32 H32C 109.5
H32B C32 H32C 109.5
C34 C33 H33A 109.5
C34 C33 H33B 109.5
H33A C33 H33B 109.5
C34 C33 H33C 109.5
H33A C33 H33C 109.5
H33B C33 H33C 109.5
C35 C34 C39 118.1(3)
C35 C34 C33 120.7(3)
C39 C34 C33 121.2(3)
C34 C35 C36 121.2(3)
C34 C35 H35 119.4
C36 C35 H35 119.4
C37 C36 C35 119.9(4)
C37 C36 H36 120.0
C35 C36 H36 120.0
C38 C37 C36 119.2(4)
C38 C37 H37 120.4
C36 C37 H37 120.4
C39 C38 C37 120.5(4)
C39 C38 H38 119.7
C37 C38 H38 119.7
C38 C39 C34 121.0(3)
C38 C39 H39 119.5
C34 C39 H39 119.5
C34B C33B H33D 109.5
C34B C33B H33E 109.5
H33D C33B H33E 109.5
C34B C33B H33F 109.5
H33D C33B H33F 109.5
H33E C33B H33F 109.5
C35B C34B C39B 119.3(15)
C35B C34B C33B 121.3(16)
C39B C34B C33B 119.1(16)
C36B C35B C34B 119.7(17)
C36B C35B H35B 120.1
C34B C35B H35B 120.1
C37B C36B C35B 121(2)
C37B C36B H36B 119.4
C35B C36B H36B 119.4
C36B C37B C38B 120(2)
C36B C37B H37B 120.2
C38B C37B H37B 120.2
C39B C38B C37B 118(2)
C39B C38B H38B 120.8
C37B C38B H38B 120.8
C38B C39B C34B 121(2)
C38B C39B H39B 119.6
C34B C39B H39B 119.6
C1 N1 N2 106.17(13)
C1 N1 V1 125.63(11)
N2 N1 V1 126.53(11)
C6 N2 N1 109.89(14)
C6 N2 C7 127.55(15)
N1 N2 C7 122.28(14)
C17 N3 C16 104.87(14)
C17 N3 V1 126.91(11)
C16 N3 V1 127.31(12)
C27 N4 N5 110.28(13)
C27 N4 C26 127.22(14)
N5 N4 C26 121.73(13)
C29 N5 N4 105.91(13)
C29 N5 V1 125.99(11)
N4 N5 V1 126.00(10)
N3 V1 N5 89.37(6)
N3 V1 N1 89.24(6)
N5 V1 N1 176.83(5)
N3 V1 Cl1 113.99(5)
N5 V1 Cl1 91.50(4)
N1 V1 Cl1 91.67(4)
N3 V1 Cl2 113.84(5)
N5 V1 Cl2 88.79(4)
N1 V1 Cl2 89.17(4)
Cl1 V1 Cl2 132.169(19)

loop_
_geom_bond_atom_site_label_1
_geom_bond_atom_site_label_2
_geom_bond_distance
C1 N1 1.339(2)
C1 C5 1.402(2)
C1 C2 1.506(2)
C2 C3 1.527(3)
C2 C4 1.536(2)
C2 H2 1.0000
C3 H3A 0.9800
C3 H3B 0.9800
C3 H3C 0.9800
C4 H4A 0.9800
C4 H4B 0.9800
C4 H4C 0.9800
C5 C6 1.362(3)
C5 H5 0.9500
C6 N2 1.360(2)
C6 H6 0.9500
C7 C16 1.391(2)
C7 C8 1.397(2)
C7 N2 1.423(2)
C8 C9 1.404(3)
C8 H8 0.9500
C9 C14 1.392(3)
C9 C10 1.536(2)
C10 C12 1.517(3)
C10 C13 1.518(3)
C10 C11 1.530(3)
C11 H11A 0.9800
C11 H11B 0.9800
C11 H11C 0.9800
C12 H12A 0.9800
C12 H12B 0.9800
C12 H12C 0.9800
C13 H13A 0.9800
C13 H13B 0.9800
C13 H13C 0.9800
C14 C15 1.388(2)
C14 H14 0.9500
C15 C16 1.410(2)
C15 C18 1.449(2)
C16 N3 1.410(2)
C17 C26 1.393(2)
C17 N3 1.406(2)
C17 C18 1.409(2)
C18 C19 1.392(2)
C19 C20 1.393(2)
C19 H19 0.9500
C20 C25 1.406(2)
C20 C21 1.539(2)
C21 C23 1.526(3)
C21 C22 1.527(3)
C21 C24 1.536(3)
C22 H22A 0.9800
C22 H22B 0.9800
C22 H22C 0.9800
C23 H23A 0.9800
C23 H23B 0.9800
C23 H23C 0.9800
C24 H24A 0.9800
C24 H24B 0.9800
C24 H24C 0.9800
C25 C26 1.390(2)
C25 H25 0.9500
C26 N4 1.421(2)
C27 N4 1.356(2)
C27 C28 1.364(2)
C27 H27 0.9500
C28 C29 1.399(2)
C28 H28 0.9500
C29 N5 1.341(2)
C29 C30 1.500(2)
C30 C31 1.527(3)
C30 C32 1.537(2)
C30 H30 1.0000
C31 H31A 0.9800
C31 H31B 0.9800
C31 H31C 0.9800
C32 H32A 0.9800
C32 H32B 0.9800
C32 H32C 0.9800
C33 C34 1.503(4)
C33 H33A 0.9800
C33 H33B 0.9800
C33 H33C 0.9800
C34 C35 1.391(4)
C34 C39 1.396(4)
C35 C36 1.395(5)
C35 H35 0.9500
C36 C37 1.391(5)
C36 H36 0.9500
C37 C38 1.387(5)
C37 H37 0.9500
C38 C39 1.383(5)
C38 H38 0.9500
C39 H39 0.9500
C33B C34B 1.492(15)
C33B H33D 0.9800
C33B H33E 0.9800
C33B H33F 0.9800
C34B C35B 1.372(15)
C34B C39B 1.385(17)
C35B C36B 1.370(16)
C35B H35B 0.9500
C36B C37B 1.368(17)
C36B H36B 0.9500
C37B C38B 1.385(19)
C37B H37B 0.9500
C38B C39B 1.383(18)
C38B H38B 0.9500
C39B H39B 0.9500
N1 N2 1.3743(19)
N1 V1 2.1357(14)
N3 V1 1.8961(15)
N4 N5 1.3713(19)
N5 V1 2.1298(14)
Cl1 V1 2.2783(5)
Cl2 V1 2.3088(5)

loop_
_geom_torsion_atom_site_label_1
_geom_torsion_atom_site_label_2
_geom_torsion_atom_site_label_3
_geom_torsion_atom_site_label_4
_geom_torsion
N1 C1 C2 C3 -132.56(17)
C5 C1 C2 C3 50.2(2)
N1 C1 C2 C4 104.25(19)
C5 C1 C2 C4 -73.0(2)
N1 C1 C5 C6 -0.5(2)
C2 C1 C5 C6 177.04(17)
C1 C5 C6 N2 0.1(2)
C16 C7 C8 C9 -0.9(3)
N2 C7 C8 C9 179.70(15)
C7 C8 C9 C14 -1.8(3)
C7 C8 C9 C10 178.09(16)
C14 C9 C10 C12 -66.9(2)
C8 C9 C10 C12 113.3(2)
C14 C9 C10 C13 172.6(2)
C8 C9 C10 C13 -7.3(3)
C14 C9 C10 C11 51.6(3)
C8 C9 C10 C11 -128.3(2)
C8 C9 C14 C15 2.7(3)
C10 C9 C14 C15 -177.15(16)
C9 C14 C15 C16 -1.1(3)
C9 C14 C15 C18 173.30(18)
C8 C7 C16 N3 -174.34(16)
N2 C7 C16 N3 5.1(3)
C8 C7 C16 C15 2.5(2)
N2 C7 C16 C15 -178.06(15)
C14 C15 C16 C7 -1.6(3)
C18 C15 C16 C7 -177.27(15)
C14 C15 C16 N3 175.79(15)
C18 C15 C16 N3 0.14(19)
C26 C17 C18 C19 -1.7(3)
N3 C17 C18 C19 -179.67(15)
C26 C17 C18 C15 175.65(15)
N3 C17 C18 C15 -2.34(19)
C14 C15 C18 C19 3.2(3)
C16 C15 C18 C19 178.22(18)
C14 C15 C18 C17 -173.71(18)
C16 C15 C18 C17 1.30(18)
C17 C18 C19 C20 0.2(3)
C15 C18 C19 C20 -176.33(18)
C18 C19 C20 C25 0.3(2)
C18 C19 C20 C21 177.38(16)
C19 C20 C21 C23 -103.2(2)
C25 C20 C21 C23 73.8(2)
C19 C20 C21 C22 16.9(2)
C25 C20 C21 C22 -166.12(16)
C19 C20 C21 C24 136.24(19)
C25 C20 C21 C24 -46.7(2)
C19 C20 C25 C26 0.6(3)
C21 C20 C25 C26 -176.52(15)
C20 C25 C26 C17 -2.1(2)
C20 C25 C26 N4 176.84(15)
N3 C17 C26 C25 -179.83(16)
C18 C17 C26 C25 2.6(2)
N3 C17 C26 N4 1.2(3)
C18 C17 C26 N4 -176.36(15)
N4 C27 C28 C29 0.5(2)
C27 C28 C29 N5 -0.1(2)
C27 C28 C29 C30 -177.08(16)
N5 C29 C30 C31 129.32(18)
C28 C29 C30 C31 -54.1(2)
N5 C29 C30 C32 -108.28(19)
C28 C29 C30 C32 68.3(2)
C39 C34 C35 C36 0.9(5)
C33 C34 C35 C36 -178.5(4)
C34 C35 C36 C37 -0.9(7)
C35 C36 C37 C38 1.0(8)
C36 C37 C38 C39 -1.3(7)
C37 C38 C39 C34 1.4(6)
C35 C34 C39 C38 -1.2(4)
C33 C34 C39 C38 178.2(3)
C39B C34B C35B C36B 1(3)
C33B C34B C35B C36B 176(2)
C34B C35B C36B C37B -2(4)
C35B C36B C37B C38B 7(5)
C36B C37B C38B C39B -11(5)
C37B C38B C39B C34B 11(5)
C35B C34B C39B C38B -5(4)
C33B C34B C39B C38B 179(3)
C5 C1 N1 N2 0.71(19)
C2 C1 N1 N2 -177.00(15)
C5 C1 N1 V1 -165.31(12)
C2 C1 N1 V1 17.0(2)
C5 C6 N2 N1 0.3(2)
C5 C6 N2 C7 -173.61(16)
C1 N1 N2 C6 -0.62(18)
V1 N1 N2 C6 165.23(12)
C1 N1 N2 C7 173.66(15)
V1 N1 N2 C7 -20.5(2)
C16 C7 N2 C6 -173.50(17)
C8 C7 N2 C6 5.9(3)
C16 C7 N2 N1 13.3(2)
C8 C7 N2 N1 -167.32(15)
C26 C17 N3 C16 -175.34(17)
C18 C17 N3 C16 2.39(18)
C26 C17 N3 V1 15.0(3)
C18 C17 N3 V1 -167.31(12)
C7 C16 N3 C17 175.58(17)
C15 C16 N3 C17 -1.51(18)
C7 C16 N3 V1 -14.8(3)
C15 C16 N3 V1 168.14(12)
C28 C27 N4 N5 -0.74(19)
C28 C27 N4 C26 169.27(16)
C25 C26 N4 C27 -10.0(3)
C17 C26 N4 C27 168.92(16)
C25 C26 N4 N5 158.96(15)
C17 C26 N4 N5 -22.1(2)
C28 C29 N5 N4 -0.33(18)
C30 C29 N5 N4 176.73(15)
C28 C29 N5 V1 163.93(11)
C30 C29 N5 V1 -19.0(2)
C27 N4 N5 C29 0.66(18)
C26 N4 N5 C29 -169.99(14)
C27 N4 N5 V1 -163.60(11)
C26 N4 N5 V1 25.8(2)
C17 N3 V1 N5 -9.09(14)
C16 N3 V1 N5 -176.54(14)
C17 N3 V1 N1 173.76(14)
C16 N3 V1 N1 6.30(14)
C17 N3 V1 Cl1 82.27(14)
C16 N3 V1 Cl1 -85.18(14)
C17 N3 V1 Cl2 -97.48(13)
C16 N3 V1 Cl2 95.06(13)
